data_4112329
loop_
_publ_author_name
'Ekaterina V. Anokhina'
'Allan J. Jacobson'

_publ_contact_author_address
; 
Department of Chemistry, 
University of Houston, 
Houston, TX 77204-5003, USA
;
_publ_contact_author_email ajjacob@uh.edu
_publ_contact_author_name 'Allan J. Jacobson'
_publ_section_title
;
 [Ni2O(l-Asp)(H2O)2].4H2O: A Homochiral 1D Helical Chain Hybrid Compound
 with Extended Ni-O-Ni Bonding
;
_journal_name_full 'Journal of the American Chemical Society'
_journal_page_first 3044
_journal_page_last 3045
_journal_paper_doi 10.1021/ja031836f
_journal_volume 126
_journal_year 2004
_chemical_formula_analytical 'Ni2 C4 H17 N O11'
_chemical_formula_structural '(Ni2 O (C4 H5 N O4) (H2O)2)  (H2O)4'
_chemical_formula_sum 'C4 H17 N Ni2 O11'
_chemical_formula_weight 372.56
_chemical_name_systematic
; 
dinickel aspartato-diaqua-oxide  tetrahydrate
;
_space_group_IT_number 19
_symmetry_cell_setting orthorhombic
_symmetry_space_group_name_Hall 'P 2ac 2ab'
_symmetry_space_group_name_H-M 'P 21 21 21'
_cell_angle_alpha 90.0
_cell_angle_beta 90.0
_cell_angle_gamma 90.0
_cell_formula_units_Z 8
_cell_length_a 13.9323(12)
_cell_length_b 14.6573(12)
_cell_length_c 12.1926(11)
_cell_measurement_temperature 298
_cell_volume 2489.8(4)
_computing_structure_refinement GSAS
_computing_structure_solution
; 
FOX 1.2: V. Favre-Nicolin, R. J. Cerny, 
Appl. Cryst. 2002, 35, 734
;
_diffrn_ambient_temperature 298
_diffrn_detector_type 'germanium solid-state detector'
_diffrn_measurement_device_type 'Scintag XDS 2000 diffractometer'
_diffrn_reflns_limit_h_max 9
_diffrn_reflns_limit_h_min 0
_diffrn_reflns_limit_k_max 9
_diffrn_reflns_limit_k_min 0
_diffrn_reflns_limit_l_max 8
_diffrn_reflns_limit_l_min 0
_diffrn_reflns_theta_max 30
_diffrn_reflns_theta_min 5.3
_exptl_absorpt_coefficient_mu 4.30
_exptl_crystal_density_diffrn 1.983
_exptl_crystal_F_000 1536.0
_pd_block_id 2003-12-11T18:45|FINAL|k|s
_pd_char_colour 'light blue-green'
_pd_char_particle_morphology 'thin needles'
_pd_meas_2theta_range_inc 0.02
_pd_meas_2theta_range_max 59.98
_pd_meas_2theta_range_min 6.5
_pd_meas_number_of_points 2675
_pd_meas_scan_method step
_pd_proc_2theta_range_inc 0.02
_pd_proc_2theta_range_max 59.98
_pd_proc_2theta_range_min 10.6
_pd_proc_ls_background_function
;   GSAS Background function number 1 with 12 terms.
 Shifted Chebyshev function of 1st kind
      1:    2360.23     2:    18.3921     3:    4.51628     4:   -118.794    
      5:    130.287     6:   -52.4356     7:    2.29926     8:   -24.3009    
      9:   -16.0721    10:   -9.13291    11:    19.6059    12:    5.26534    
;
_pd_proc_ls_pref_orient_corr none
_pd_proc_ls_profile_function
;
 CW Profile function number 2 with  18 terms
 Profile coefficients for Simpson's rule integration of pseudovoigt function
 C.J. Howard (1982). J. Appl. Cryst.,15,615-620.
 P. Thompson, D.E. Cox & J.B. Hastings (1987). J. Appl. Cryst.,20,79-83.
 Peak tails are ignored  where the intensity is below 0.0100 times the peak
   Aniso. broadening axis   0.0   0.0   1.0
;
_pd_proc_ls_prof_R_factor 0.0435
_pd_proc_ls_prof_wR_expected 0.0182
_pd_proc_ls_prof_wR_factor 0.0557
_pd_spec_mounting 'amorphous stainless steel sample holder'
_pd_spec_mount_mode reflection
_pd_spec_shape flat_sheet
_pd_spec_size_axial '10 mm'
_pd_spec_size_thick '0.6 mm'
_refine_diff_density_max 0.676
_refine_diff_density_min -0.839
_refine_ls_extinction_coef none
_refine_ls_extinction_method none
_refine_ls_goodness_of_fit_all 3.29
_refine_ls_hydrogen_treatment none
_refine_ls_matrix_type full
_refine_ls_number_constraints 0
_refine_ls_number_parameters 103
_refine_ls_number_restraints 137
_refine_ls_R_Fsqd_factor 0.27840
_refine_ls_shift/su_max 0.01
_refine_ls_shift/su_mean 0.00
_reflns_d_resolution_high 1.542
_reflns_d_resolution_low 7.777
_reflns_number_observed 869
_reflns_number_total 869
_cod_data_source_file ja031836f.cif
_cod_data_source_block helix
_cod_original_cell_volume 2489.9(4)
_cod_original_formula_sum 'Ni2 C4 H17 N O11'
_cod_database_code 4112329
_cod_database_fobs_code 4112329

loop_
_symmetry_equiv_pos_site_id
_symmetry_equiv_pos_as_xyz
1 +x,+y,+z
2 +x+1/2,-y+1/2,-z
3 -x,+y+1/2,-z+1/2
4 -x+1/2,-y,+z+1/2

loop_
_atom_site_type_symbol
_atom_site_label
_atom_site_fract_x
_atom_site_fract_y
_atom_site_fract_z
_atom_site_occupancy
_atom_site_thermal_displace_type
_atom_site_U_iso_or_equiv
_atom_site_symmetry_multiplicity
NI Ni1 0.2247(11) 0.4260(13) 0.6415(14) 1.0 Uiso 0.025 4
NI Ni1a 0.1679(13) 0.5250(10) 0.4025(14) 1.0 Uiso 0.025 4
NI Ni2 0.4330(11) 0.4391(12) 0.6631(13) 1.0 Uiso 0.025 4
NI Ni2a 0.1848(12) 0.3227(12) 0.4315(13) 1.0 Uiso 0.025 4
O O1 0.4537(22) 0.3441(27) 0.5467(28) 1.0 Uiso 0.025 4
O O1a 0.4022(32) 0.6894(22) 0.8013(28) 1.0 Uiso 0.025 4
O O2 0.3494(24) 0.4938(21) 0.2356(28) 1.0 Uiso 0.025 4
O O2a 0.2797(28) 0.5922(29) 0.4612(28) 1.0 Uiso 0.025 4
O O3 0.3196(17) 0.3957(21) 0.7624(16) 1.0 Uiso 0.025 4
O O3a 0.1300(19) 0.4336(17) 0.5133(18) 1.0 Uiso 0.025 4
O O4 0.3278(18) 0.5202(16) 0.6102(31) 1.0 Uiso 0.025 4
O O4a 0.2552(20) 0.4222(16) 0.3525(30) 1.0 Uiso 0.025 4
O O5 0.2877(19) 0.3217(25) 0.5566(20) 1.0 Uiso 0.025 4
O O5a 0.4214(32) 0.5346(19) 0.7894(22) 1.0 Uiso 0.025 4
O O6w 0.1371(32) 0.3142(28) 0.694(4) 1.0 Uiso 0.025 4
O O6wa 0.0840(32) 0.6434(29) 0.451(4) 1.0 Uiso 0.025 4
O O7w 0.5564(29) 0.3772(31) 0.737(4) 1.0 Uiso 0.025 4
O O7wa 0.1258(32) 0.2083(27) 0.522(4) 1.0 Uiso 0.025 4
N N1 0.5250(24) 0.5362(20) 0.6091(28) 1.0 Uiso 0.025 4
N N1a 0.2767(21) 0.2484(26) 0.3446(26) 1.0 Uiso 0.025 4
C C1 0.4425(20) 0.6178(17) 0.7570(17) 1.0 Uiso 0.025 4
C C1a 0.3741(18) 0.3104(23) 0.5055(18) 1.0 Uiso 0.025 4
C C2 0.4897(18) 0.6289(19) 0.6444(19) 1.0 Uiso 0.025 4
C C2a 0.3748(20) 0.2753(18) 0.3821(18) 1.0 Uiso 0.025 4
C C3 0.4106(28) 0.6629(20) 0.5633(30) 1.0 Uiso 0.025 4
C C3a 0.4094(21) 0.3509(25) 0.3040(30) 1.0 Uiso 0.025 4
C C4 0.3316(27) 0.5881(22) 0.5453(27) 1.0 Uiso 0.025 4
C C4a 0.3294(18) 0.4244(16) 0.2883(21) 1.0 Uiso 0.025 4
O Ow1 0.730(4) 0.568(4) 0.737(4) 1.0 Uiso 0.05 4
O Ow2 0.996(4) 0.417(5) 0.834(4) 1.0 Uiso 0.05 4
O Ow3 0.521(4) 0.243(4) 0.126(4) 1.0 Uiso 0.05 4
O Ow4 0.183(4) 0.060(4) 0.104(4) 1.0 Uiso 0.05 4
O Ow5 0.697(4) 0.718(4) 0.414(4) 1.0 Uiso 0.05 4
O Ow6 0.918(4) 0.450(4) 0.581(4) 1.0 Uiso 0.05 4

loop_
_atom_type_symbol
_atom_type_scat_dispersion_real
_atom_type_scat_dispersion_imag
_atom_type_scat_Cromer_Mann_a1
_atom_type_scat_Cromer_Mann_a2
_atom_type_scat_Cromer_Mann_a3
_atom_type_scat_Cromer_Mann_a4
_atom_type_scat_Cromer_Mann_b1
_atom_type_scat_Cromer_Mann_b2
_atom_type_scat_Cromer_Mann_b3
_atom_type_scat_Cromer_Mann_b4
_atom_type_scat_Cromer_Mann_c
_atom_type_scat_source
O 0.047 0.032 3.04850 13.2771 2.28680 5.70110 1.54630 0.32390 0.86700 32.9089 0.25080 International_Tables_Vol_C
NI -2.956 0.509 12.8376 3.87850 7.29200 0.25650 4.44380 12.1763 2.38000 66.3421 1.03410 International_Tables_Vol_C
N 0.029 0.018 12.2126 0.00570 3.13220 9.89330 2.01250 28.9975 1.16630 0.58260 -11.529 International_Tables_Vol_C
C 0.017 0.009 2.31000 20.8439 1.02000 10.2075 1.58860 0.56870 0.86500 51.6512 0.21560 International_Tables_Vol_C

loop_
_diffrn_radiation_wavelength
_diffrn_radiation_wavelength_wt
_diffrn_radiation_type
_diffrn_radiation_wavelength_id
1.540500 1.000 K\a~1~ 1
1.544300 0.500 K\a~2~ 2

loop_
_geom_angle_atom_site_label_1
_geom_angle_atom_site_label_2
_geom_angle_atom_site_label_3
_geom_angle
_geom_angle_site_symmetry_1
_geom_angle_site_symmetry_3
_geom_angle_publ_flag
O6w Ni1 O2 89.2(17) 1_555 4_565 n
O6w Ni1 O3a 84.3(17) 1_555 1_555 n
O6w Ni1 O3 89.3(16) 1_555 1_555 n
O6w Ni1 O4 168.9(17) 1_555 1_555 n
O6w Ni1 O5 79.8(17) 1_555 1_555 n
O2 Ni1 O3a 94.3(14) 4_565 1_555 n
O2 Ni1 O3 92.8(16) 4_565 1_555 n
O2 Ni1 O4 94.3(18) 4_565 1_555 n
O2 Ni1 O5 168.8(18) 4_565 1_555 n
O3a Ni1 O3 170.3(14) 1_555 1_555 n
O3a Ni1 O4 106.0(14) 1_555 1_555 n
O3a Ni1 O5 86.0(12) 1_555 1_555 n
O3 Ni1 O4 79.9(12) 1_555 1_555 n
O3 Ni1 O5 85.7(11) 1_555 1_555 n
O4 Ni1 O5 96.3(16) 1_555 1_555 n
O2a Ni1a O3a 107.5(15) 1_555 1_555 n
O2a Ni1a O3 87.3(12) 1_555 4_564 n
O2a Ni1a O4a 90.4(20) 1_555 1_555 n
O2a Ni1a O5a 158.9(18) 1_555 4_564 n
O3a Ni1a O3 165.2(14) 1_555 4_564 n
O3a Ni1a O4a 82.1(11) 1_555 1_555 n
O3a Ni1a O5a 90.5(12) 1_555 4_564 n
O3 Ni1a O4a 96.8(14) 4_564 1_555 n
O3 Ni1a O5a 74.7(12) 4_564 4_564 n
O4a Ni1a O5a 81.1(18) 1_555 4_564 n
N1 Ni2 O3 151.7(14) 1_555 1_555 n
N1 Ni2 O4 86.6(15) 1_555 1_555 n
N1 Ni2 O5a 79.5(10) 1_555 1_555 n
N1 Ni2 O1 99.6(16) 1_555 1_555 n
O3 Ni2 O4 79.2(12) 1_555 1_555 n
O3 Ni2 O5a 73.6(12) 1_555 1_555 n
O3 Ni2 O1 107.8(14) 1_555 1_555 n
O4 Ni2 O5a 77.4(18) 1_555 1_555 n
O4 Ni2 O1 106.9(19) 1_555 1_555 n
O5a Ni2 O1 175.7(21) 1_555 1_555 n
N1a Ni2a O3a 158.8(16) 1_555 1_555 n
N1a Ni2a O4a 80.1(15) 1_555 1_555 n
N1a Ni2a O5 86.8(12) 1_555 1_555 n
N1a Ni2a O1a 85.3(16) 1_555 4_564 n
O3a Ni2a O4a 80.8(12) 1_555 1_555 n
O3a Ni2a O5 84.6(12) 1_555 1_555 n
O3a Ni2a O1a 103.3(15) 1_555 4_564 n
O4a Ni2a O5 91.2(18) 1_555 1_555 n
O4a Ni2a O1a 88.9(20) 1_555 4_564 n
O5 Ni2a O1a 172.0(17) 1_555 4_564 n
Ni2a N1a C2a 106.4(15) 1_555 1_555 n
Ni2 N1 C2 109.6(15) 1_555 1_555 n
Ni1 O2 C4a 133.4(22) 4_564 1_555 n
Ni1a O2a C4 136.4(16) 1_555 1_555 n
Ni1 O3a Ni1a 112.8(15) 1_555 1_555 n
Ni1 O3a Ni2a 95.0(12) 1_555 1_555 n
Ni1a O3a Ni2a 96.0(12) 1_555 1_555 n
Ni1 O3 Ni1a 122.0(17) 1_555 4_565 n
Ni1 O3 Ni2 90.3(10) 1_555 1_555 n
Ni1a O3 Ni2 104.0(12) 4_565 1_555 n
Ni1a O4a Ni2a 95.9(11) 1_555 1_555 n
Ni1a O4a C4a 129.8(15) 1_555 1_555 n
Ni2a O4a C4a 134.3(13) 1_555 1_555 n
Ni1 O4 Ni2 93.1(10) 1_555 1_555 n
Ni1 O4 C4 132.8(16) 1_555 1_555 n
Ni2 O4 C4 129.5(28) 1_555 1_555 n
Ni1 O5 Ni2a 94.0(12) 1_555 1_555 n
Ni1 O5 C1a 134.4(23) 1_555 1_555 n
Ni2a O5 C1a 105.8(14) 1_555 1_555 n
Ni1a O5a Ni2 104.9(12) 4_565 1_555 n
Ni1a O5a C1 137.1(15) 4_565 1_555 n
Ni2 O5a C1 112.5(13) 1_555 1_555 n
Ni2 O1 C1a 114.2(16) 1_555 1_555 n
Ni2a O1a C1 121.1(14) 4_565 1_555 n
O2 C4a O4a 121.0(6) 1_555 1_555 n
O2 C4a C3a 118.0(6) 1_555 1_555 n
O4a C4a C3a 118.6(6) 1_555 1_555 n
O2a C4 O4 121.5(6) 1_555 1_555 n
O2a C4 C3 118.9(6) 1_555 1_555 n
O4 C4 C3 119.2(5) 1_555 1_555 n
C4a C3a C2a 110.4(10) 1_555 1_555 n
C4 C3 C2 111.1(10) 1_555 1_555 n
N1a C2a C3a 106.7(11) 1_555 1_555 n
N1a C2a C1a 111.6(10) 1_555 1_555 n
C3a C2a C1a 110.7(11) 1_555 1_555 n
N1 C2 C3 109.7(11) 1_555 1_555 n
N1 C2 C1 107.5(10) 1_555 1_555 n
C3 C2 C1 107.3(11) 1_555 1_555 n
O5 C1a O1 121.6(6) 1_555 1_555 n
O5 C1a C2a 118.5(6) 1_555 1_555 n
O1 C1a C2a 118.5(6) 1_555 1_555 n
O5a C1 O1a 121.6(6) 1_555 1_555 n
O5a C1 C2 117.7(6) 1_555 1_555 n
O1a C1 C2 118.1(6) 1_555 1_555 n

loop_
_geom_bond_atom_site_label_1
_geom_bond_atom_site_label_2
_geom_bond_distance
_geom_bond_site_symmetry_2
_geom_bond_publ_flag
Ni1 O6w 2.139(21) 1_555 n
Ni1 O2 1.941(16) 4_565 n
Ni1 O3a 2.049(17) 1_555 n
Ni1 O3 2.028(17) 1_555 n
Ni1 O4 2.028(16) 1_555 n
Ni1 O5 2.044(16) 1_555 n
Ni1a O6wa 2.173(21) 1_555 n
Ni1a O2a 1.978(16) 1_555 n
Ni1a O3a 1.974(17) 1_555 n
Ni1a O3 2.074(17) 4_564 n
Ni1a O4a 2.030(16) 1_555 n
Ni1a O5a 2.051(16) 4_564 n
Ni2 N1 2.025(17) 1_555 n
Ni2 O3 2.090(17) 1_555 n
Ni2 O7w 2.143(21) 1_555 n
Ni2 O4 1.995(17) 1_555 n
Ni2 O5a 2.087(16) 1_555 n
Ni2 O1 2.009(17) 1_555 n
Ni2a N1a 1.987(17) 1_555 n
Ni2a O3a 2.055(17) 1_555 n
Ni2a O7wa 2.170(21) 1_555 n
Ni2a O4a 2.005(17) 1_555 n
Ni2a O5 2.093(16) 1_555 n
Ni2a O1a 2.005(17) 4_564 n
N1a Ni2a 1.987(17) 1_555 n
N1a C2a 1.495(14) 1_555 n
N1 Ni2 2.025(17) 1_555 n
N1 C2 1.507(14) 1_555 n
O6w Ni1 2.139(21) 1_555 n
O6wa Ni1a 2.173(21) 1_555 n
O2 Ni1 1.941(16) 4_564 n
O2 C4a 1.234(17) 1_555 n
O2a Ni1a 1.978(16) 1_555 n
O2a C4 1.256(17) 1_555 n
O3a Ni1 2.049(17) 1_555 n
O3a Ni1a 1.974(17) 1_555 n
O3a Ni2a 2.055(17) 1_555 n
O3 Ni1 2.028(17) 1_555 n
O3 Ni1a 2.074(17) 4_565 n
O3 Ni2 2.090(17) 1_555 n
O7w Ni2 2.143(21) 1_555 n
O7wa Ni2a 2.170(21) 1_555 n
O4a Ni1a 2.030(16) 1_555 n
O4a Ni2a 2.005(17) 1_555 n
O4a C4a 1.296(16) 1_555 n
O4 Ni1 2.028(16) 1_555 n
O4 Ni2 1.995(17) 1_555 n
O4 C4 1.272(16) 1_555 n
O5 Ni1 2.044(16) 1_555 n
O5 Ni2a 2.093(16) 1_555 n
O5 C1a 1.365(17) 1_555 n
O5a Ni1a 2.051(16) 4_565 n
O5a Ni2 2.087(16) 1_555 n
O5a C1 1.316(16) 1_555 n
O1 Ni2 2.009(17) 1_555 n
O1 C1a 1.314(17) 1_555 n
O1a Ni2a 2.005(17) 4_565 n
O1a C1 1.307(18) 1_555 n
C4a O2 1.234(17) 1_555 n
C4a O4a 1.296(16) 1_555 n
C4a C3a 1.563(13) 1_555 n
C4 O2a 1.256(17) 1_555 n
C4 O4 1.272(16) 1_555 n
C4 C3 1.570(13) 1_555 n
C3a C4a 1.563(13) 1_555 n
C3a C2a 1.540(13) 1_555 n
C3 C4 1.570(13) 1_555 n
C3 C2 1.562(13) 1_555 n
C2a N1a 1.495(14) 1_555 n
C2a C3a 1.540(13) 1_555 n
C2a C1a 1.590(13) 1_555 n
C2 N1 1.507(14) 1_555 n
C2 C3 1.562(13) 1_555 n
C2 C1 1.531(13) 1_555 n
C1a O5 1.365(17) 1_555 n
C1a O1 1.314(17) 1_555 n
C1a C2a 1.590(13) 1_555 n
C1 O5a 1.316(16) 1_555 n
C1 O1a 1.307(18) 1_555 n
C1 C2 1.531(13) 1_555 n
